data_4023453
loop_
_publ_author_name
'Wenzeng Duan'
'Yudao Ma'
'Houqi Xia'
'Xueying Liu'
'Qingshuang Ma'
'Junshan Sun'

_publ_section_title
;
 Design and Synthesis of Planar Chiral Heterocyclic Carbene
 Precursors Derived from [2.2]Paracyclophane
;
_journal_name_full 'Journal of Organic Chemistry'
_journal_page_first 4330
_journal_page_last 4333
_journal_paper_doi 10.1021/jo800468x
_journal_volume 73
_journal_year 2008
_chemical_formula_sum 'C55 H47 B F4 N2'
_chemical_formula_weight 822.76
_chemical_name_systematic
; 
 ? 
;
_space_group_IT_number 19
_symmetry_cell_setting orthorhombic
_symmetry_space_group_name_Hall 'P 2ac 2ab'
_symmetry_space_group_name_H-M 'P 21 21 21'
_atom_sites_solution_hydrogens geom
_atom_sites_solution_primary direct
_atom_sites_solution_secondary difmap
_audit_creation_method SHELXL-97
_cell_angle_alpha 90.00
_cell_angle_beta 90.00
_cell_angle_gamma 90.00
_cell_formula_units_Z 4
_cell_length_a 10.930(2)
_cell_length_b 15.330(3)
_cell_length_c 24.430(5)
_cell_measurement_reflns_used 17480
_cell_measurement_temperature 298(2)
_cell_measurement_theta_max 22.648
_cell_measurement_theta_min 2.256
_cell_volume 4093.4(14)
_computing_cell_refinement 'Bruker XSCANS'
_computing_data_collection 'Bruker XSCANS'
_computing_data_reduction 'Bruker SHELXTL'
_computing_molecular_graphics 'Bruker SHELXTL'
_computing_publication_material 'Bruker SHELXTL'
_computing_structure_refinement 'SHELXL-97 (Sheldrick, 1997)'
_computing_structure_solution 'SHELXS-97 (Sheldrick, 1990)'
_diffrn_ambient_temperature 298(2)
_diffrn_measured_fraction_theta_full 1.000
_diffrn_measured_fraction_theta_max 1.000
_diffrn_measurement_device_type 'Bruker P4'
_diffrn_measurement_method '\w scans'
_diffrn_radiation_monochromator graphite
_diffrn_radiation_source 'fine-focus sealed tube'
_diffrn_radiation_type MoK\a
_diffrn_radiation_wavelength 0.71073
_diffrn_reflns_av_R_equivalents 0.0300
_diffrn_reflns_av_sigmaI/netI 0.0142
_diffrn_reflns_limit_h_max 12
_diffrn_reflns_limit_h_min -12
_diffrn_reflns_limit_k_max 18
_diffrn_reflns_limit_k_min -18
_diffrn_reflns_limit_l_max 29
_diffrn_reflns_limit_l_min -29
_diffrn_reflns_number 52179
_diffrn_reflns_theta_full 25.00
_diffrn_reflns_theta_max 25.00
_diffrn_reflns_theta_min 1.57
_diffrn_standards_decay_% 0
_diffrn_standards_interval_count 0
_diffrn_standards_number 0
_exptl_absorpt_coefficient_mu 0.089
_exptl_absorpt_correction_T_max 0.9841
_exptl_absorpt_correction_T_min 0.9720
_exptl_absorpt_correction_type multi-scan
_exptl_absorpt_process_details sadabs
_exptl_crystal_colour colorless
_exptl_crystal_density_diffrn 1.335
_exptl_crystal_density_method 'not measured'
_exptl_crystal_description block
_exptl_crystal_F_000 1728
_exptl_crystal_size_max 0.32
_exptl_crystal_size_mid 0.25
_exptl_crystal_size_min 0.18
_refine_diff_density_max 0.280
_refine_diff_density_min -0.234
_refine_diff_density_rms 0.036
_refine_ls_abs_structure_details 'Flack H D (1983), Acta Cryst. A39, 876-881'
_refine_ls_extinction_method none
_refine_ls_goodness_of_fit_ref 1.006
_refine_ls_hydrogen_treatment constr
_refine_ls_matrix_type full
_refine_ls_number_parameters 559
_refine_ls_number_reflns 4032
_refine_ls_number_restraints 1
_refine_ls_restrained_S_all 1.184
_refine_ls_R_factor_all 0.0533
_refine_ls_R_factor_gt 0.0435
_refine_ls_shift/su_max 0.000
_refine_ls_shift/su_mean 0.000
_refine_ls_structure_factor_coef Fsqd
_refine_ls_weighting_details 'calc w=1/[\s^2^(Fo^2^)+(0.0860P)^2^+1.0043P] where P=(Fo^2^+2Fc^2^)/3'
_refine_ls_weighting_scheme calc
_refine_ls_wR_factor_gt 0.1215
_refine_ls_wR_factor_ref 0.1337
_reflns_number_gt 3492
_reflns_number_total 4032
_reflns_threshold_expression >2sigma(I)
_cod_data_source_file jo800468x-File005.cif
_cod_data_source_block 1
_cod_depositor_comments
;
The following automatic conversions were performed:
'_symmetry_cell_setting' value 'Orthorhombic' changed to 'orthorhombic'
according to '/home/saulius/struct/CIF-dictionaries/cif_core.dic'
dictionary named 'cif_core.dic' version 2.4.1 from 2010-06-29.

Automatic conversion script
Id: cif_fix_enum 1527 2010-12-29 10:47:43Z saulius 
;
_cod_database_code 4023453

loop_
_symmetry_equiv_pos_as_xyz
'x, y, z'
'-x+1/2, -y, z+1/2'
'-x, y+1/2, -z+1/2'
'x+1/2, -y+1/2, -z'

loop_
_atom_site_label
_atom_site_type_symbol
_atom_site_fract_x
_atom_site_fract_y
_atom_site_fract_z
_atom_site_U_iso_or_equiv
_atom_site_adp_type
_atom_site_occupancy
_atom_site_symmetry_multiplicity
_atom_site_calc_flag
_atom_site_refinement_flags
_atom_site_disorder_assembly
_atom_site_disorder_group
B1 B 0.8582(5) 0.7170(6) 0.1292(3) 0.093(2) Uani 1 1 d . . .
F1 F 0.8019(5) 0.7364(5) 0.1744(2) 0.189(3) Uani 1 1 d . . .
F2 F 0.9432(4) 0.6568(3) 0.1367(3) 0.172(2) Uani 1 1 d . . .
F3 F 0.7815(4) 0.6925(5) 0.0915(2) 0.206(3) Uani 1 1 d . . .
F4 F 0.9278(5) 0.7872(4) 0.1167(2) 0.178(2) Uani 1 1 d . . .
N1 N 0.2203(3) 0.81993(18) 0.08755(11) 0.0409(6) Uani 1 1 d . . .
N2 N 0.1442(3) 0.95040(18) 0.09444(11) 0.0443(7) Uani 1 1 d . . .
C1 C 0.7059(5) 0.9552(4) 0.0623(3) 0.0945(18) Uani 1 1 d . . .
H1 H 0.7427 0.9074 0.0456 0.113 Uiso 1 1 calc R . .
C2 C 0.7635(6) 0.9955(6) 0.1032(3) 0.119(2) Uani 1 1 d . . .
H2 H 0.8389 0.9748 0.1152 0.143 Uiso 1 1 calc R . .
C3 C 0.7122(5) 1.0674(6) 0.1275(3) 0.117(2) Uani 1 1 d . . .
H3 H 0.7536 1.0962 0.1554 0.140 Uiso 1 1 calc R . .
C4 C 0.6008(5) 1.0968(4) 0.1109(2) 0.0870(16) Uani 1 1 d . . .
H4 H 0.5681 1.1466 0.1270 0.104 Uiso 1 1 calc R . .
C5 C 0.5347(4) 1.0541(3) 0.07032(17) 0.0619(11) Uani 1 1 d . . .
C6 C 0.5907(5) 0.9833(3) 0.04402(19) 0.0725(13) Uani 1 1 d . . .
C7 C 0.5281(6) 0.9402(3) 0.00247(19) 0.0832(16) Uani 1 1 d . . .
H7 H 0.5647 0.8930 -0.0149 0.100 Uiso 1 1 calc R . .
C8 C 0.4160(7) 0.9656(4) -0.01290(19) 0.0897(17) Uani 1 1 d . . .
H8 H 0.3763 0.9372 -0.0415 0.108 Uiso 1 1 calc R . .
C9 C 0.3594(5) 1.0341(3) 0.01381(16) 0.0741(13) Uani 1 1 d . . .
H9 H 0.2815 1.0511 0.0028 0.089 Uiso 1 1 calc R . .
C10 C 0.4145(4) 1.0773(3) 0.05556(15) 0.0567(10) Uani 1 1 d . . .
C11 C 0.3466(4) 1.1452(3) 0.08482(16) 0.0566(10) Uani 1 1 d . . .
C12 C 0.3394(4) 1.1457(2) 0.14208(16) 0.0505(9) Uani 1 1 d . . .
C13 C 0.3580(4) 1.0647(2) 0.17522(14) 0.0487(9) Uani 1 1 d . . .
H13A H 0.4212 1.0752 0.2023 0.058 Uiso 1 1 calc R . .
H13B H 0.3859 1.0181 0.1514 0.058 Uiso 1 1 calc R . .
C14 C 0.2392(4) 1.0359(2) 0.20442(13) 0.0504(9) Uani 1 1 d . . .
H14A H 0.2425 0.9737 0.2113 0.060 Uiso 1 1 calc RD . .
H14B H 0.2334 1.0653 0.2395 0.060 Uiso 1 1 calc R . .
C15 C 0.1275(3) 1.0564(2) 0.17110(14) 0.0468(8) Uani 1 1 d . . .
C16 C 0.0565(4) 1.1249(3) 0.18911(18) 0.0594(10) Uani 1 1 d . . .
H16 H 0.0524 1.1358 0.2265 0.071 Uiso 1 1 calc R . .
C17 C -0.0070(4) 1.1767(3) 0.1551(2) 0.0677(12) Uani 1 1 d . . .
H17 H -0.0558 1.2209 0.1694 0.081 Uiso 1 1 calc R . .
C18 C -0.0005(4) 1.1649(3) 0.0994(2) 0.0695(12) Uani 1 1 d . . .
C19 C -0.0201(6) 1.2374(3) 0.0595(2) 0.0908(17) Uani 1 1 d . . .
H19A H -0.0913 1.2708 0.0705 0.109 Uiso 1 1 calc R . .
H19B H -0.0366 1.2129 0.0236 0.109 Uiso 1 1 calc R . .
C20 C 0.0910(7) 1.2991(4) 0.0554(3) 0.113(2) Uani 1 1 d . . .
H20A H 0.1089 1.3096 0.0171 0.135 Uiso 1 1 calc R . .
H20B H 0.0698 1.3546 0.0719 0.135 Uiso 1 1 calc R . .
C21 C 0.2037(5) 1.2644(3) 0.0827(2) 0.0806(15) Uani 1 1 d . . .
C22 C 0.2758(5) 1.2044(3) 0.0564(2) 0.0742(13) Uani 1 1 d . . .
H22 H 0.2771 1.2036 0.0183 0.089 Uiso 1 1 calc R . .
C23 C 0.2218(5) 1.2759(3) 0.1377(2) 0.0749(13) Uani 1 1 d . . .
H23 H 0.1877 1.3240 0.1552 0.090 Uiso 1 1 calc R . .
C24 C 0.2890(4) 1.2180(3) 0.16681(19) 0.0635(11) Uani 1 1 d . . .
H24 H 0.3013 1.2271 0.2040 0.076 Uiso 1 1 calc R . .
C25 C 0.0458(4) 1.0864(3) 0.08174(18) 0.0569(10) Uani 1 1 d . . .
H25 H 0.0370 1.0707 0.0452 0.068 Uiso 1 1 calc R . .
C26 C 0.1049(3) 1.0310(2) 0.11689(15) 0.0463(8) Uani 1 1 d . . .
C27 C 0.0903(4) 0.9164(3) 0.04336(16) 0.0597(10) Uani 1 1 d . . .
H27A H 0.1139 0.9519 0.0122 0.072 Uiso 1 1 calc R . .
H27B H 0.0017 0.9147 0.0456 0.072 Uiso 1 1 calc R . .
C28 C 0.1424(4) 0.8267(3) 0.03908(16) 0.0618(11) Uani 1 1 d . . .
H28A H 0.0782 0.7830 0.0397 0.074 Uiso 1 1 calc R . .
H28B H 0.1898 0.8200 0.0058 0.074 Uiso 1 1 calc R . .
C29 C 0.2148(3) 0.8902(2) 0.11480(13) 0.0416(7) Uani 1 1 d . . .
H29 H 0.2583 0.8982 0.1471 0.050 Uiso 1 1 calc RD . .
C30 C 0.2947(3) 0.7452(2) 0.09436(13) 0.0439(8) Uani 1 1 d . . .
C31 C 0.4198(3) 0.7502(2) 0.09980(13) 0.0473(8) Uani 1 1 d . . .
C32 C 0.4864(3) 0.8211(3) 0.12792(15) 0.0531(9) Uani 1 1 d . . .
H32A H 0.4546 0.8767 0.1154 0.064 Uiso 1 1 calc R . .
H32B H 0.5720 0.8183 0.1176 0.064 Uiso 1 1 calc R . .
C33 C 0.4765(4) 0.8175(2) 0.19279(15) 0.0514(9) Uani 1 1 d . . .
H33A H 0.5558 0.8307 0.2086 0.062 Uiso 1 1 calc R . .
H33B H 0.4192 0.8616 0.2051 0.062 Uiso 1 1 calc R . .
C34 C 0.4353(3) 0.7306(2) 0.21260(13) 0.0464(8) Uani 1 1 d . . .
C35 C 0.5101(4) 0.6595(3) 0.20606(14) 0.0555(10) Uani 1 1 d . . .
H35 H 0.5944 0.6674 0.2043 0.067 Uiso 1 1 calc R . .
C36 C 0.4631(5) 0.5776(3) 0.20217(15) 0.0601(11) Uani 1 1 d . . .
H36 H 0.5156 0.5302 0.1985 0.072 Uiso 1 1 calc R . .
C37 C 0.3403(4) 0.5644(3) 0.20358(16) 0.0583(10) Uani 1 1 d . . .
C38 C 0.2854(5) 0.4879(3) 0.17547(19) 0.0723(13) Uani 1 1 d . . .
H38A H 0.2149 0.4682 0.1962 0.087 Uiso 1 1 calc R . .
H38B H 0.3446 0.4408 0.1748 0.087 Uiso 1 1 calc R . .
C39 C 0.2451(6) 0.5086(3) 0.1160(2) 0.0843(15) Uani 1 1 d . . .
H39A H 0.2682 0.4604 0.0924 0.101 Uiso 1 1 calc R . .
H39B H 0.1567 0.5138 0.1149 0.101 Uiso 1 1 calc R . .
C40 C 0.3000(5) 0.5900(3) 0.09449(16) 0.0602(11) Uani 1 1 d . . .
C41 C 0.2360(4) 0.6664(2) 0.09420(14) 0.0514(9) Uani 1 1 d . . .
H41 H 0.1510 0.6649 0.0939 0.062 Uiso 1 1 calc R . .
C42 C 0.4214(5) 0.5960(3) 0.08379(16) 0.0649(12) Uani 1 1 d . . .
H42 H 0.4645 0.5464 0.0734 0.078 Uiso 1 1 calc R . .
C43 C 0.4813(4) 0.6738(3) 0.08800(14) 0.0601(11) Uani 1 1 d . . .
H43 H 0.5655 0.6753 0.0828 0.072 Uiso 1 1 calc R . .
C44 C 0.2695(4) 0.6321(2) 0.22189(15) 0.0551(10) Uani 1 1 d . . .
H44 H 0.1878 0.6215 0.2303 0.066 Uiso 1 1 calc R . .
C45 C 0.3146(3) 0.7149(2) 0.22823(13) 0.0453(8) Uani 1 1 d . . .
C46 C 0.2323(4) 0.7830(2) 0.24798(13) 0.0476(8) Uani 1 1 d . . .
C47 C 0.1207(4) 0.7952(3) 0.22402(16) 0.0568(10) Uani 1 1 d . . .
H47 H 0.0989 0.7608 0.1942 0.068 Uiso 1 1 calc R . .
C48 C 0.0395(4) 0.8571(3) 0.2429(2) 0.0722(12) Uani 1 1 d . . .
H48 H -0.0353 0.8649 0.2255 0.087 Uiso 1 1 calc R . .
C49 C 0.0687(5) 0.9063(3) 0.2866(2) 0.0778(14) Uani 1 1 d . . .
H49 H 0.0137 0.9483 0.2988 0.093 Uiso 1 1 calc R . .
C50 C 0.1798(5) 0.8958(3) 0.31396(18) 0.0669(13) Uani 1 1 d . . .
C51 C 0.2104(6) 0.9460(4) 0.3596(2) 0.0919(19) Uani 1 1 d . . .
H51 H 0.1568 0.9891 0.3717 0.110 Uiso 1 1 calc R . .
C52 C 0.3156(7) 0.9330(4) 0.3863(2) 0.107(2) Uani 1 1 d . . .
H52 H 0.3344 0.9672 0.4166 0.128 Uiso 1 1 calc R . .
C53 C 0.3969(6) 0.8694(4) 0.36953(18) 0.0869(16) Uani 1 1 d . . .
H53 H 0.4684 0.8597 0.3892 0.104 Uiso 1 1 calc R . .
C54 C 0.3724(5) 0.8210(3) 0.32432(15) 0.0640(11) Uani 1 1 d . . .
H54 H 0.4288 0.7796 0.3125 0.077 Uiso 1 1 calc R . .
C55 C 0.2624(4) 0.8328(2) 0.29496(14) 0.0512(9) Uani 1 1 d . . .

loop_
_atom_site_aniso_label
_atom_site_aniso_U_11
_atom_site_aniso_U_22
_atom_site_aniso_U_33
_atom_site_aniso_U_23
_atom_site_aniso_U_13
_atom_site_aniso_U_12
B1 0.045(3) 0.121(6) 0.112(5) -0.036(5) 0.007(3) -0.004(4)
F1 0.129(4) 0.277(7) 0.160(4) -0.082(5) 0.052(3) -0.032(5)
F2 0.100(3) 0.144(4) 0.272(6) -0.058(4) -0.041(4) 0.021(3)
F3 0.095(3) 0.334(8) 0.189(5) -0.140(6) -0.049(3) 0.040(4)
F4 0.156(4) 0.188(5) 0.192(5) 0.053(4) 0.007(4) -0.027(4)
N1 0.0433(15) 0.0395(14) 0.0401(14) -0.0020(12) -0.0063(12) 0.0023(13)
N2 0.0457(16) 0.0408(15) 0.0465(15) -0.0001(13) -0.0071(13) 0.0024(13)
C1 0.070(3) 0.095(4) 0.118(4) -0.005(4) 0.040(4) 0.004(3)
C2 0.051(3) 0.156(7) 0.151(6) -0.008(6) 0.020(4) -0.006(4)
C3 0.049(3) 0.159(7) 0.142(6) -0.042(5) 0.012(3) -0.023(4)
C4 0.054(3) 0.093(4) 0.114(4) -0.037(3) 0.020(3) -0.024(3)
C5 0.061(3) 0.058(2) 0.066(2) 0.000(2) 0.023(2) -0.016(2)
C6 0.077(3) 0.066(3) 0.074(3) -0.002(2) 0.037(2) -0.012(2)
C7 0.118(5) 0.069(3) 0.063(3) -0.010(2) 0.037(3) -0.003(3)
C8 0.128(5) 0.091(4) 0.050(2) -0.014(2) 0.015(3) -0.020(4)
C9 0.095(3) 0.079(3) 0.048(2) 0.000(2) 0.000(2) -0.009(3)
C10 0.069(3) 0.053(2) 0.0478(19) 0.0039(17) 0.0126(19) -0.014(2)
C11 0.061(2) 0.048(2) 0.061(2) 0.0052(18) 0.006(2) -0.0135(19)
C12 0.048(2) 0.0421(19) 0.062(2) -0.0069(17) -0.0011(17) -0.0088(17)
C13 0.053(2) 0.050(2) 0.0432(17) -0.0075(16) -0.0103(16) -0.0038(18)
C14 0.070(2) 0.0431(18) 0.0379(16) -0.0035(14) -0.0011(17) 0.0012(19)
C15 0.048(2) 0.0417(18) 0.0507(18) -0.0011(16) 0.0096(16) -0.0042(16)
C16 0.056(2) 0.053(2) 0.069(2) -0.010(2) 0.012(2) -0.002(2)
C17 0.052(2) 0.054(2) 0.098(3) -0.013(2) 0.000(2) 0.009(2)
C18 0.062(3) 0.045(2) 0.101(3) -0.005(2) -0.020(2) 0.0110(19)
C19 0.110(4) 0.054(3) 0.108(4) 0.001(3) -0.033(4) 0.025(3)
C20 0.133(5) 0.064(3) 0.141(5) 0.035(3) -0.018(5) 0.021(4)
C21 0.097(4) 0.041(2) 0.104(4) 0.024(2) 0.006(3) 0.000(2)
C22 0.092(3) 0.060(3) 0.070(3) 0.025(2) 0.009(3) -0.009(3)
C23 0.082(3) 0.036(2) 0.106(4) -0.004(2) 0.009(3) -0.007(2)
C24 0.068(3) 0.042(2) 0.080(3) -0.010(2) -0.005(2) -0.011(2)
C25 0.057(2) 0.046(2) 0.068(2) -0.0035(19) -0.017(2) 0.0072(18)
C26 0.0439(19) 0.0369(17) 0.058(2) -0.0001(15) -0.0012(16) -0.0012(15)
C27 0.064(3) 0.054(2) 0.061(2) -0.0070(19) -0.021(2) 0.009(2)
C28 0.069(3) 0.056(2) 0.060(2) -0.0119(19) -0.024(2) 0.012(2)
C29 0.0456(18) 0.0410(17) 0.0381(15) 0.0003(14) -0.0040(15) -0.0004(15)
C30 0.050(2) 0.0440(18) 0.0373(16) -0.0027(15) -0.0033(15) 0.0077(16)
C31 0.050(2) 0.055(2) 0.0371(16) 0.0039(16) 0.0053(15) 0.0059(17)
C32 0.0403(19) 0.061(2) 0.059(2) 0.0124(18) 0.0054(16) -0.0045(18)
C33 0.048(2) 0.052(2) 0.0545(19) 0.0012(17) -0.0055(17) -0.0109(18)
C34 0.052(2) 0.051(2) 0.0361(16) 0.0012(15) -0.0056(16) -0.0043(17)
C35 0.055(2) 0.063(2) 0.0488(19) 0.0024(18) -0.0108(17) 0.008(2)
C36 0.079(3) 0.051(2) 0.050(2) 0.0013(17) -0.007(2) 0.013(2)
C37 0.078(3) 0.042(2) 0.055(2) 0.0021(17) -0.002(2) -0.001(2)
C38 0.090(3) 0.046(2) 0.080(3) -0.006(2) 0.001(3) -0.008(2)
C39 0.111(4) 0.039(2) 0.103(3) -0.008(2) -0.031(3) -0.005(3)
C40 0.080(3) 0.048(2) 0.053(2) -0.0123(17) -0.021(2) 0.008(2)
C41 0.061(2) 0.0428(19) 0.0499(19) -0.0080(16) -0.0148(17) 0.0009(17)
C42 0.092(4) 0.054(2) 0.049(2) -0.0128(18) -0.006(2) 0.026(2)
C43 0.058(2) 0.080(3) 0.0427(19) 0.002(2) 0.0068(18) 0.022(2)
C44 0.062(2) 0.050(2) 0.054(2) -0.0004(17) 0.0057(19) -0.0102(19)
C45 0.057(2) 0.0432(18) 0.0355(16) 0.0000(14) -0.0005(15) -0.0059(17)
C46 0.057(2) 0.0454(18) 0.0403(17) 0.0023(15) 0.0086(16) -0.0084(18)
C47 0.057(2) 0.058(2) 0.056(2) 0.0015(19) 0.0101(19) -0.006(2)
C48 0.061(3) 0.077(3) 0.079(3) 0.009(3) 0.016(2) 0.002(2)
C49 0.075(3) 0.063(3) 0.096(3) -0.001(3) 0.040(3) 0.002(3)
C50 0.084(3) 0.054(2) 0.063(2) -0.008(2) 0.035(2) -0.018(2)
C51 0.104(4) 0.083(3) 0.088(3) -0.040(3) 0.045(4) -0.032(3)
C52 0.129(5) 0.117(5) 0.074(3) -0.052(3) 0.040(4) -0.063(5)
C53 0.102(4) 0.105(4) 0.055(2) -0.021(3) 0.010(3) -0.041(3)
C54 0.084(3) 0.062(2) 0.0454(19) -0.0029(18) 0.004(2) -0.024(2)
C55 0.068(2) 0.0416(18) 0.0438(17) 0.0013(15) 0.0149(17) -0.0162(18)

loop_
_atom_type_symbol
_atom_type_description
_atom_type_scat_dispersion_real
_atom_type_scat_dispersion_imag
_atom_type_scat_source
C C 0.0033 0.0000 'International Tables Vol C Tables 4.2.6.8 and 6.1.1.4'
H H 0.0000 0.0000 'International Tables Vol C Tables 4.2.6.8 and 6.1.1.4'
N N 0.0061 0.0000 'International Tables Vol C Tables 4.2.6.8 and 6.1.1.4'
B B 0.0013 0.0000 'International Tables Vol C Tables 4.2.6.8 and 6.1.1.4'
F F 0.0171 0.0000 'International Tables Vol C Tables 4.2.6.8 and 6.1.1.4'

loop_
_geom_angle_atom_site_label_1
_geom_angle_atom_site_label_2
_geom_angle_atom_site_label_3
_geom_angle
_geom_angle_site_symmetry_1
_geom_angle_site_symmetry_3
_geom_angle_publ_flag
F1 B1 F3 111.3(5) . . ?
F1 B1 F2 112.0(8) . . ?
F3 B1 F2 110.4(6) . . ?
F1 B1 F4 106.0(6) . . ?
F3 B1 F4 115.7(8) . . ?
F2 B1 F4 101.0(5) . . ?
C29 N1 C30 130.8(3) . . ?
C29 N1 C28 109.7(3) . . ?
C30 N1 C28 119.2(3) . . ?
C29 N2 C26 130.5(3) . . ?
C29 N2 C27 108.0(3) . . ?
C26 N2 C27 120.9(3) . . ?
C2 C1 C6 121.3(6) . . ?
C2 C1 H1 119.3 . . ?
C6 C1 H1 119.3 . . ?
C1 C2 C3 120.3(7) . . ?
C1 C2 H2 119.9 . . ?
C3 C2 H2 119.9 . . ?
C4 C3 C2 120.2(7) . . ?
C4 C3 H3 119.9 . . ?
C2 C3 H3 119.9 . . ?
C3 C4 C5 121.4(6) . . ?
C3 C4 H4 119.3 . . ?
C5 C4 H4 119.3 . . ?
C4 C5 C6 117.7(5) . . ?
C4 C5 C10 123.2(4) . . ?
C6 C5 C10 119.1(4) . . ?
C7 C6 C5 119.1(5) . . ?
C7 C6 C1 121.8(5) . . ?
C5 C6 C1 118.9(5) . . ?
C8 C7 C6 121.1(5) . . ?
C8 C7 H7 119.4 . . ?
C6 C7 H7 119.4 . . ?
C7 C8 C9 119.8(5) . . ?
C7 C8 H8 120.1 . . ?
C9 C8 H8 120.1 . . ?
C10 C9 C8 121.8(6) . . ?
C10 C9 H9 119.1 . . ?
C8 C9 H9 119.1 . . ?
C9 C10 C5 118.9(4) . . ?
C9 C10 C11 119.2(4) . . ?
C5 C10 C11 121.8(4) . . ?
C22 C11 C12 117.9(4) . . ?
C22 C11 C10 120.3(4) . . ?
C12 C11 C10 121.4(4) . . ?
C24 C12 C11 117.8(4) . . ?
C24 C12 C13 119.0(4) . . ?
C11 C12 C13 121.8(3) . . ?
C12 C13 C14 111.8(3) . . ?
C12 C13 H13A 109.2 . . ?
C14 C13 H13A 109.2 . . ?
C12 C13 H13B 109.2 . . ?
C14 C13 H13B 109.2 . . ?
H13A C13 H13B 107.9 . . ?
C15 C14 C13 111.9(3) . . ?
C15 C14 H14A 109.2 . . ?
C13 C14 H14A 109.2 . . ?
C15 C14 H14B 109.2 . . ?
C13 C14 H14B 109.2 . . ?
H14A C14 H14B 107.9 . . ?
C16 C15 C26 114.4(4) . . ?
C16 C15 C14 116.4(3) . . ?
C26 C15 C14 126.7(3) . . ?
C17 C16 C15 123.0(4) . . ?
C17 C16 H16 118.5 . . ?
C15 C16 H16 118.5 . . ?
C16 C17 C18 120.5(4) . . ?
C16 C17 H17 119.7 . . ?
C18 C17 H17 119.7 . . ?
C25 C18 C17 116.4(4) . . ?
C25 C18 C19 120.0(5) . . ?
C17 C18 C19 122.7(4) . . ?
C18 C19 C20 112.7(5) . . ?
C18 C19 H19A 109.1 . . ?
C20 C19 H19A 109.1 . . ?
C18 C19 H19B 109.1 . . ?
C20 C19 H19B 109.1 . . ?
H19A C19 H19B 107.8 . . ?
C21 C20 C19 113.6(4) . . ?
C21 C20 H20A 108.8 . . ?
C19 C20 H20A 108.8 . . ?
C21 C20 H20B 108.8 . . ?
C19 C20 H20B 108.8 . . ?
H20A C20 H20B 107.7 . . ?
C23 C21 C22 117.6(5) . . ?
C23 C21 C20 120.6(6) . . ?
C22 C21 C20 120.2(6) . . ?
C21 C22 C11 121.8(5) . . ?
C21 C22 H22 119.1 . . ?
C11 C22 H22 119.1 . . ?
C24 C23 C21 120.6(5) . . ?
C24 C23 H23 119.7 . . ?
C21 C23 H23 119.7 . . ?
C23 C24 C12 120.9(4) . . ?
C23 C24 H24 119.5 . . ?
C12 C24 H24 119.5 . . ?
C26 C25 C18 121.4(4) . . ?
C26 C25 H25 119.3 . . ?
C18 C25 H25 119.3 . . ?
C25 C26 C15 120.2(3) . . ?
C25 C26 N2 116.2(3) . . ?
C15 C26 N2 123.6(3) . . ?
N2 C27 C28 103.4(3) . . ?
N2 C27 H27A 111.1 . . ?
C28 C27 H27A 111.1 . . ?
N2 C27 H27B 111.1 . . ?
C28 C27 H27B 111.1 . . ?
H27A C27 H27B 109.0 . . ?
N1 C28 C27 103.3(3) . . ?
N1 C28 H28A 111.1 . . ?
C27 C28 H28A 111.1 . . ?
N1 C28 H28B 111.1 . . ?
C27 C28 H28B 111.1 . . ?
H28A C28 H28B 109.1 . . ?
N1 C29 N2 115.4(3) . . ?
N1 C29 H29 122.3 . . ?
N2 C29 H29 122.3 . . ?
C41 C30 C31 121.0(4) . . ?
C41 C30 N1 116.5(3) . . ?
C31 C30 N1 122.5(3) . . ?
C30 C31 C43 114.5(4) . . ?
C30 C31 C32 125.2(3) . . ?
C43 C31 C32 118.8(4) . . ?
C31 C32 C33 113.9(3) . . ?
C31 C32 H32A 108.8 . . ?
C33 C32 H32A 108.8 . . ?
C31 C32 H32B 108.8 . . ?
C33 C32 H32B 108.8 . . ?
H32A C32 H32B 107.7 . . ?
C34 C33 C32 112.1(3) . . ?
C34 C33 H33A 109.2 . . ?
C32 C33 H33A 109.2 . . ?
C34 C33 H33B 109.2 . . ?
C32 C33 H33B 109.2 . . ?
H33A C33 H33B 107.9 . . ?
C35 C34 C45 117.3(4) . . ?
C35 C34 C33 119.6(3) . . ?
C45 C34 C33 122.0(3) . . ?
C36 C35 C34 121.1(4) . . ?
C36 C35 H35 119.5 . . ?
C34 C35 H35 119.5 . . ?
C37 C36 C35 120.6(4) . . ?
C37 C36 H36 119.7 . . ?
C35 C36 H36 119.7 . . ?
C36 C37 C44 117.0(4) . . ?
C36 C37 C38 120.4(4) . . ?
C44 C37 C38 121.4(4) . . ?
C37 C38 C39 112.7(4) . . ?
C37 C38 H38A 109.0 . . ?
C39 C38 H38A 109.0 . . ?
C37 C38 H38B 109.0 . . ?
C39 C38 H38B 109.0 . . ?
H38A C38 H38B 107.8 . . ?
C40 C39 C38 112.9(4) . . ?
C40 C39 H39A 109.0 . . ?
C38 C39 H39A 109.0 . . ?
C40 C39 H39B 109.0 . . ?
C38 C39 H39B 109.0 . . ?
H39A C39 H39B 107.8 . . ?
C42 C40 C41 116.2(4) . . ?
C42 C40 C39 121.6(4) . . ?
C41 C40 C39 121.1(5) . . ?
C40 C41 C30 121.2(4) . . ?
C40 C41 H41 119.4 . . ?
C30 C41 H41 119.4 . . ?
C40 C42 C43 121.0(4) . . ?
C40 C42 H42 119.5 . . ?
C43 C42 H42 119.5 . . ?
C42 C43 C31 121.6(4) . . ?
C42 C43 H43 119.2 . . ?
C31 C43 H43 119.2 . . ?
C37 C44 C45 122.3(4) . . ?
C37 C44 H44 118.8 . . ?
C45 C44 H44 118.8 . . ?
C44 C45 C34 118.0(4) . . ?
C44 C45 C46 118.5(3) . . ?
C34 C45 C46 123.4(3) . . ?
C47 C46 C55 118.7(4) . . ?
C47 C46 C45 120.4(3) . . ?
C55 C46 C45 120.6(3) . . ?
C46 C47 C48 121.6(4) . . ?
C46 C47 H47 119.2 . . ?
C48 C47 H47 119.2 . . ?
C49 C48 C47 120.0(5) . . ?
C49 C48 H48 120.0 . . ?
C47 C48 H48 120.0 . . ?
C48 C49 C50 121.4(5) . . ?
C48 C49 H49 119.3 . . ?
C50 C49 H49 119.3 . . ?
C49 C50 C51 121.8(5) . . ?
C49 C50 C55 118.8(4) . . ?
C51 C50 C55 119.4(5) . . ?
C52 C51 C50 120.8(6) . . ?
C52 C51 H51 119.6 . . ?
C50 C51 H51 119.6 . . ?
C51 C52 C53 120.9(5) . . ?
C51 C52 H52 119.5 . . ?
C53 C52 H52 119.5 . . ?
C54 C53 C52 120.0(6) . . ?
C54 C53 H53 120.0 . . ?
C52 C53 H53 120.0 . . ?
C53 C54 C55 120.8(5) . . ?
C53 C54 H54 119.6 . . ?
C55 C54 H54 119.6 . . ?
C50 C55 C54 118.0(4) . . ?
C50 C55 C46 119.3(4) . . ?
C54 C55 C46 122.7(4) . . ?

loop_
_geom_bond_atom_site_label_1
_geom_bond_atom_site_label_2
_geom_bond_distance
_geom_bond_site_symmetry_2
_geom_bond_publ_flag
B1 F1 1.300(8) . ?
B1 F3 1.301(8) . ?
B1 F2 1.322(9) . ?
B1 F4 1.352(9) . ?
N1 C29 1.267(4) . ?
N1 C30 1.414(4) . ?
N1 C28 1.462(5) . ?
N2 C29 1.303(4) . ?
N2 C26 1.418(4) . ?
N2 C27 1.475(5) . ?
C1 C2 1.332(9) . ?
C1 C6 1.404(8) . ?
C1 H1 0.9300 . ?
C2 C3 1.373(10) . ?
C2 H2 0.9300 . ?
C3 C4 1.361(9) . ?
C3 H3 0.9300 . ?
C4 C5 1.390(7) . ?
C4 H4 0.9300 . ?
C5 C6 1.402(6) . ?
C5 C10 1.408(6) . ?
C6 C7 1.391(7) . ?
C7 C8 1.340(8) . ?
C7 H7 0.9300 . ?
C8 C9 1.383(7) . ?
C8 H8 0.9300 . ?
C9 C10 1.356(6) . ?
C9 H9 0.9300 . ?
C10 C11 1.465(6) . ?
C11 C22 1.381(6) . ?
C11 C12 1.401(5) . ?
C12 C24 1.376(5) . ?
C12 C13 1.496(5) . ?
C13 C14 1.546(5) . ?
C13 H13A 0.9700 . ?
C13 H13B 0.9700 . ?
C14 C15 1.500(5) . ?
C14 H14A 0.9700 . ?
C14 H14B 0.9700 . ?
C15 C16 1.378(5) . ?
C15 C26 1.402(5) . ?
C16 C17 1.343(6) . ?
C16 H16 0.9300 . ?
C17 C18 1.376(7) . ?
C17 H17 0.9300 . ?
C18 C25 1.374(6) . ?
C18 C19 1.494(7) . ?
C19 C20 1.542(9) . ?
C19 H19A 0.9700 . ?
C19 H19B 0.9700 . ?
C20 C21 1.498(8) . ?
C20 H20A 0.9700 . ?
C20 H20B 0.9700 . ?
C21 C23 1.369(8) . ?
C21 C22 1.371(7) . ?
C22 H22 0.9300 . ?
C23 C24 1.355(7) . ?
C23 H23 0.9300 . ?
C24 H24 0.9300 . ?
C25 C26 1.370(5) . ?
C25 H25 0.9300 . ?
C27 C28 1.493(6) . ?
C27 H27A 0.9700 . ?
C27 H27B 0.9700 . ?
C28 H28A 0.9700 . ?
C28 H28B 0.9700 . ?
C29 H29 0.9300 . ?
C30 C41 1.367(5) . ?
C30 C31 1.377(6) . ?
C31 C43 1.382(6) . ?
C31 C32 1.477(5) . ?
C32 C33 1.589(5) . ?
C32 H32A 0.9700 . ?
C32 H32B 0.9700 . ?
C33 C34 1.487(5) . ?
C33 H33A 0.9700 . ?
C33 H33B 0.9700 . ?
C34 C35 1.372(5) . ?
C34 C45 1.394(5) . ?
C35 C36 1.360(6) . ?
C35 H35 0.9300 . ?
C36 C37 1.358(7) . ?
C36 H36 0.9300 . ?
C37 C44 1.370(6) . ?
C37 C38 1.485(6) . ?
C38 C39 1.551(7) . ?
C38 H38A 0.9700 . ?
C38 H38B 0.9700 . ?
C39 C40 1.480(7) . ?
C39 H39A 0.9700 . ?
C39 H39B 0.9700 . ?
C40 C42 1.355(7) . ?
C40 C41 1.365(6) . ?
C41 H41 0.9300 . ?
C42 C43 1.363(7) . ?
C42 H42 0.9300 . ?
C43 H43 0.9300 . ?
C44 C45 1.371(5) . ?
C44 H44 0.9300 . ?
C45 C46 1.460(5) . ?
C46 C47 1.366(6) . ?
C46 C55 1.418(5) . ?
C47 C48 1.380(6) . ?
C47 H47 0.9300 . ?
C48 C49 1.345(7) . ?
C48 H48 0.9300 . ?
C49 C50 1.395(7) . ?
C49 H49 0.9300 . ?
C50 C51 1.397(7) . ?
C50 C55 1.400(6) . ?
C51 C52 1.337(10) . ?
C51 H51 0.9300 . ?
C52 C53 1.381(9) . ?
C52 H52 0.9300 . ?
C53 C54 1.357(6) . ?
C53 H53 0.9300 . ?
C54 C55 1.412(6) . ?
C54 H54 0.9300 . ?
